data_7203815
loop_
_publ_author_name
'Kabbour, Houria'
'Cario, Laurent'
'Boucher, Florent'

_publ_section_title
;
 Rational design of new inorganic compounds with the ZrSiCuAs structure
 type using 2D building blocks
;
_journal_issue 34
_journal_name_full 'Journal of Materials Chemistry'
_journal_page_first 3525
_journal_paper_doi 10.1039/b506031a
_journal_volume 15
_journal_year 2005
_chemical_name_systematic ' ?'
_chemical_formula_sum 'Sb'
_space_group_IT_number 166
_symmetry_cell_setting rhombohedral
_symmetry_space_group_name_Hall '-R 3 2"'
_symmetry_space_group_name_H-M 'R -3 m :H'
_cell_angle_alpha 90.00000
_cell_angle_beta 90.00000
_cell_angle_gamma 120.00000
_cell_length_a 4.33653
_cell_length_b 4.33653
_cell_length_c 11.10471
_cell_formula_units_Z 6
_cell_volume 180.852
_computing_structure_refinement FULLPROF
_diffrn_radiation_type X-ray
_pd_instr_location ' ?'
_pd_meas_2theta_range_inc 0.015000
_pd_meas_2theta_range_max 109.97500
_pd_meas_2theta_range_min 10.00000
_pd_meas_number_of_points 0
_pd_proc_2theta_range_inc 0.015000
_pd_proc_2theta_range_max 109.9750
_pd_proc_2theta_range_min 10.0000
_pd_proc_ls_pref_orient_corr ' ?'
_pd_proc_ls_prof_R_factor 2.5537
_pd_proc_ls_prof_wR_expected 1.5905
_pd_proc_ls_prof_wR_factor 3.7834
_pd_proc_wavelength 1.540530
_pd_spec_mounting ' ?'
_refine_ls_number_parameters 18
_refine_ls_number_reflns 82
_refine_ls_number_restraints 0
_refine_ls_R_I_factor 19.0505
_cod_data_source_file b506031a.txt
_cod_data_source_block Sb
_cod_depositor_comments
;
The following automatic conversions were performed:
'_symmetry_cell_setting' value 'Rhombohedral' changed to 'rhombohedral'
according to '/home/adriana/struct/CIF-dictionaries/cif_core.dic'
dictionary named 'cif_core.dic' version 2.4.1 from 2010-06-29.

Automatic conversion script
Id: cif_fix_enum 1555 2011-01-17 13:19:09Z saulius 

2024-06-03
Adding missing formula and Z value
                 miguel
;
_cod_original_cell_volume 180.85149
_cod_original_sg_symbol_Hall '-R 3 2'
_cod_original_sg_symbol_H-M 'R -3 M'
_cod_database_code 7203815
_pd_proc_ls_prof_cr_factor 10.6796
_pd_proc_ls_prof_cwr_factor 9.6581
_pd_proc_ls_prof_cwr_expected 4.0601
_pd_proc_ls_prof_chi2 5.6586
_pd_proc_ls_prof_echi2 5.9264

loop_
_symmetry_equiv_pos_as_xyz
x,y,z
-y,x-y,z
-x+y,-x,z
-y,-x,z
-x+y,y,z
x,x-y,z
-x,-y,-z
y,-x+y,-z
x-y,x,-z
y,x,-z
x-y,-y,-z
-x,-x+y,-z
x+2/3,y+1/3,z+1/3
-y+2/3,x-y+1/3,z+1/3
-x+y+2/3,-x+1/3,z+1/3
-y+2/3,-x+1/3,z+1/3
-x+y+2/3,y+1/3,z+1/3
x+2/3,x-y+1/3,z+1/3
-x+2/3,-y+1/3,-z+1/3
y+2/3,-x+y+1/3,-z+1/3
x-y+2/3,x+1/3,-z+1/3
y+2/3,x+1/3,-z+1/3
x-y+2/3,-y+1/3,-z+1/3
-x+2/3,-x+y+1/3,-z+1/3
x+1/3,y+2/3,z+2/3
-y+1/3,x-y+2/3,z+2/3
-x+y+1/3,-x+2/3,z+2/3
-y+1/3,-x+2/3,z+2/3
-x+y+1/3,y+2/3,z+2/3
x+1/3,x-y+2/3,z+2/3
-x+1/3,-y+2/3,-z+2/3
y+1/3,-x+y+2/3,-z+2/3
x-y+1/3,x+2/3,-z+2/3
y+1/3,x+2/3,-z+2/3
x-y+1/3,-y+2/3,-z+2/3
-x+1/3,-x+y+2/3,-z+2/3

loop_
_atom_site_label
_atom_site_fract_x
_atom_site_fract_y
_atom_site_fract_z
_atom_site_U_iso_or_equiv
_atom_site_occupancy
_atom_site_adp_type
_atom_site_type_symbol
Sb 0.00000 0.00000 0.22312 0.03800 1.00000 Uiso Sb

loop_
_geom_angle_atom_site_label_1
_geom_angle_atom_site_label_2
_geom_angle_atom_site_label_3
_geom_angle_site_symmetry_1
_geom_angle_site_symmetry_2
_geom_angle_site_symmetry_3
_geom_angle
_geom_angle_publ_flag
? ? ? ? ? ? ? ?

loop_
_geom_bond_atom_site_label_1
_geom_bond_atom_site_label_2
_geom_bond_site_symmetry_1
_geom_bond_site_symmetry_2
_geom_bond_distance
_geom_bond_publ_flag
? ? ? ? ? ?

loop_
_geom_contact_atom_site_label_1
_geom_contact_atom_site_label_2
_geom_contact_distance
_geom_contact_site_symmetry_1
_geom_contact_site_symmetry_2
_geom_contact_publ_flag
? ? ? ? ? ?

loop_
_geom_hbond_atom_site_label_D
_geom_hbond_atom_site_label_H
_geom_hbond_atom_site_label_A
_geom_hbond_site_symmetry_D
_geom_hbond_site_symmetry_H
_geom_hbond_site_symmetry_A
_geom_hbond_distance_DH
_geom_hbond_distance_HA
_geom_hbond_distance_DA
_geom_hbond_angle_DHA
_geom_hbond_publ_flag
? ? ? ? ? ? ? ? ? ? ?

loop_
_geom_torsion_atom_site_label_1
_geom_torsion_atom_site_label_2
_geom_torsion_atom_site_label_3
_geom_torsion_atom_site_label_4
_geom_torsion_site_symmetry_1
_geom_torsion_site_symmetry_2
_geom_torsion_site_symmetry_3
_geom_torsion_site_symmetry_4
_geom_torsion
_geom_torsion_publ_flag
? ? ? ? ? ? ? ? ? ?
